data_7037444
loop_
_publ_author_name
'Fleming, James T.'
'Ficks, Arne'
'Waddell, Paul G.'
'Harrington, Ross W.'
'Higham, Lee J.'

_publ_section_title
;
 The design of second generation MOP-phosphonites: efficient chiral
 hydrosilylation of functionalised styrenes.
;
_journal_issue 5
_journal_name_full 'Dalton transactions (Cambridge, England : 2003)'
_journal_page_first 1886
_journal_page_last 1890
_journal_paper_doi 10.1039/c5dt04475h
_journal_volume 45
_journal_year 2016
_chemical_absolute_configuration ad
_chemical_formula_moiety 'C38 H32 Cl O2 P Pd'
_chemical_formula_sum 'C38 H32 Cl O2 P Pd'
_chemical_formula_weight 693.45
_chemical_name_systematic
;
 ?
;
_space_group_crystal_system monoclinic
_space_group_IT_number 4
_space_group_name_Hall 'P 2yb'
_space_group_name_H-M_alt 'P 1 21 1'
_symmetry_space_group_name_Hall 'P 2yb'
_symmetry_space_group_name_H-M 'P 1 21 1'
_atom_sites_solution_hydrogens geom
_atom_sites_solution_primary direct
_audit_creation_date 2014-06-11
_audit_creation_method
;
Olex2 1.2-alpha
(compiled 2014.05.21 svn.r2942 for OlexSys, GUI svn.r4846)
;
_audit_update_record
;
2015-08-02 deposited with the CCDC.
2015-11-13 downloaded from the CCDC.
;
_cell_angle_alpha 90
_cell_angle_beta 90.6112(16)
_cell_angle_gamma 90
_cell_formula_units_Z 4
_cell_length_a 11.4401(2)
_cell_length_b 16.7063(3)
_cell_length_c 16.3663(3)
_cell_measurement_reflns_used 28040
_cell_measurement_temperature 150.01(10)
_cell_measurement_theta_max 28.0470
_cell_measurement_theta_min 3.2790
_cell_volume 3127.78(10)
_computing_cell_refinement
;
CrysAlisPro, Agilent Technologies,
Version 1.171.36.32 (release 02-08-2013 CrysAlis171 .NET)
(compiled Aug  2 2013,16:46:58)
;
_computing_data_collection
;
CrysAlisPro, Agilent Technologies,
Version 1.171.36.32 (release 02-08-2013 CrysAlis171 .NET)
(compiled Aug  2 2013,16:46:58)
;
_computing_data_reduction
;
CrysAlisPro, Agilent Technologies,
Version 1.171.36.32 (release 02-08-2013 CrysAlis171 .NET)
(compiled Aug  2 2013,16:46:58)
;
_computing_molecular_graphics 'Olex2 (Dolomanov et al., 2009)'
_computing_publication_material 'Olex2 (Dolomanov et al., 2009)'
_computing_structure_refinement 'XL (Sheldrick, 2008)'
_computing_structure_solution 'XT (Sheldrick, 2008)'
_diffrn_ambient_temperature 150.01(10)
_diffrn_detector_area_resol_mean 10.3968
_diffrn_measured_fraction_theta_full 0.998
_diffrn_measured_fraction_theta_max 0.925
_diffrn_measurement_details
;
  1 omega  -25.00   33.00   1.0000   12.5000
omega____ theta____ kappa____ phi______ frames
    -       10.4695   92.0000   64.0000 58

  2 omega  -16.00   86.00   1.0000   12.5000
omega____ theta____ kappa____ phi______ frames
    -       10.4695   38.0000    0.0000 102

  3 omega  -31.00   89.00   1.0000   12.5000
omega____ theta____ kappa____ phi______ frames
    -       10.4695   19.0000  -90.0000 120

  4 omega  -16.00   79.00   1.0000   12.5000
omega____ theta____ kappa____ phi______ frames
    -       10.4695   38.0000  120.0000 95

  5 omega  -45.00   44.00   1.0000   12.5000
omega____ theta____ kappa____ phi______ frames
    -       12.0000  -68.0000  -62.9450 89

  6 omega  -13.00   51.00   1.0000   12.5000
omega____ theta____ kappa____ phi______ frames
    -       12.0000  -91.0000  171.5865 64

  7 omega    8.00   61.00   1.0000   12.5000
omega____ theta____ kappa____ phi______ frames
    -       12.0000 -111.0000 -140.0391 53

  8 omega   -1.00   57.00   1.0000   12.5000
omega____ theta____ kappa____ phi______ frames
    -       12.0000 -104.0000   78.4715 58

  9 omega  -85.00   18.00   1.0000   12.5000
omega____ theta____ kappa____ phi______ frames
    -       -8.8289  -38.0000 -180.0000 103

 10 omega  -68.00   44.00   1.0000   12.5000
omega____ theta____ kappa____ phi______ frames
    -       10.4695  -77.0000  -90.0000 112

 11 omega  -65.00   37.00   1.0000   12.5000
omega____ theta____ kappa____ phi______ frames
    -       10.4695  -38.0000  120.0000 102

 12 omega  -65.00   37.00   1.0000   12.5000
omega____ theta____ kappa____ phi______ frames
    -       10.4695  -38.0000  -60.0000 102

 13 omega    0.00   55.00   1.0000   12.5000
omega____ theta____ kappa____ phi______ frames
    -       10.4695 -103.0000   92.3929 55

 14 omega    7.00   61.00   1.0000   12.5000
omega____ theta____ kappa____ phi______ frames
    -       12.0000 -111.0000 -140.0391 54
;
_diffrn_measurement_device_type 'Xcalibur, Atlas, Gemini ultra'
_diffrn_measurement_method '\w scans'
_diffrn_orient_matrix_UB_11 -0.0249891000
_diffrn_orient_matrix_UB_12 0.0386838000
_diffrn_orient_matrix_UB_13 0.0034000000
_diffrn_orient_matrix_UB_21 0.0042150000
_diffrn_orient_matrix_UB_22 0.0050818000
_diffrn_orient_matrix_UB_23 -0.0429099000
_diffrn_orient_matrix_UB_31 -0.0565923000
_diffrn_orient_matrix_UB_32 -0.0167031000
_diffrn_orient_matrix_UB_33 -0.0051860000
_diffrn_radiation_monochromator graphite
_diffrn_radiation_type MoK\a
_diffrn_radiation_wavelength 0.71073
_diffrn_reflns_av_R_equivalents 0.0547
_diffrn_reflns_av_unetI/netI 0.0442
_diffrn_reflns_laue_measured_fraction_full 0.998
_diffrn_reflns_laue_measured_fraction_max 0.925
_diffrn_reflns_limit_h_max 15
_diffrn_reflns_limit_h_min -15
_diffrn_reflns_limit_k_max 21
_diffrn_reflns_limit_k_min -22
_diffrn_reflns_limit_l_max 22
_diffrn_reflns_limit_l_min -22
_diffrn_reflns_number 96971
_diffrn_reflns_point_group_measured_fraction_full 0.999
_diffrn_reflns_point_group_measured_fraction_max 0.886
_diffrn_reflns_theta_full 26.000
_diffrn_reflns_theta_max 29.458
_diffrn_reflns_theta_min 2.772
_diffrn_source 'Enhance (Mo) X-ray Source'
_exptl_absorpt_coefficient_mu 0.763
_exptl_absorpt_correction_T_max 0.936
_exptl_absorpt_correction_T_min 0.871
_exptl_absorpt_correction_type analytical
_exptl_absorpt_process_details
;
CrysAlisPro, Agilent Technologies,
Version 1.171.36.32 (release 02-08-2013 CrysAlis171 .NET)
(compiled Aug  2 2013,16:46:58)
Analytical numeric absorption correction using a multifaceted crystal
            model based on expressions derived by R.C. Clark & J.S. Reid.
(Clark, R. C. & Reid, J. S. (1995). Acta Cryst. A51, 887-897)
;
_exptl_crystal_colour colourless
_exptl_crystal_colour_primary colourless
_exptl_crystal_density_diffrn 1.473
_exptl_crystal_description prism
_exptl_crystal_F_000 1416
_exptl_crystal_size_max 0.24
_exptl_crystal_size_mid 0.18
_exptl_crystal_size_min 0.1
_refine_diff_density_max 0.785
_refine_diff_density_min -0.547
_refine_diff_density_rms 0.072
_refine_ls_abs_structure_details
;
 Flack x determined using 5230 quotients [(I+)-(I-)]/[(I+)+(I-)]
 (Parsons and Flack (2004), Acta Cryst. A60, s61).
;
_refine_ls_abs_structure_Flack -0.056(8)
_refine_ls_extinction_method none
_refine_ls_goodness_of_fit_ref 1.051
_refine_ls_hydrogen_treatment constr
_refine_ls_matrix_type full
_refine_ls_number_parameters 795
_refine_ls_number_reflns 15384
_refine_ls_number_restraints 826
_refine_ls_restrained_S_all 1.035
_refine_ls_R_factor_all 0.0560
_refine_ls_R_factor_gt 0.0355
_refine_ls_shift/su_max 0.002
_refine_ls_shift/su_mean 0.000
_refine_ls_structure_factor_coef Fsqd
_refine_ls_weighting_details 'w=1/[\s^2^(Fo^2^)+(0.0245P)^2^+1.5381P] where P=(Fo^2^+2Fc^2^)/3'
_refine_ls_weighting_scheme calc
_refine_ls_wR_factor_gt 0.0629
_refine_ls_wR_factor_ref 0.0708
_reflns_Friedel_coverage 0.856
_reflns_friedel_fraction_full 0.999
_reflns_friedel_fraction_max 0.845
_reflns_number_gt 12583
_reflns_number_total 15384
_reflns_threshold_expression 'I > 2\s(I)'
_cod_data_source_file c5dt04475h2.cif
_cod_data_source_block ljh130062_off_fa
_cod_depositor_comments 'Adding full bibliography for 7037441--7037444.cif.'
_cod_database_code 7037444
_shelxl_version_number 2013-4
_chemical_oxdiff_formula 'C38 H32 O2 P1 Cl1 Pd1'
_shelx_space_group_comment
;
The symmetry employed for this shelxl refinement is uniquely defined
by the following loop, which should always be used as a source of
symmetry information in preference to the above space-group names.
They are only intended as comments.
;
_reflns_odcompleteness_completeness 99.78
_reflns_odcompleteness_iscentric 1
_reflns_odcompleteness_theta 25.30
_olex2_refinement_description
;
1. Fixed Uiso
 At 1.2 times of:
  All C(H) groups, All C(H,H) groups
 At 1.5 times of:
  All C(H,H,H) groups
2. Uiso/Uaniso restraints and constraints
Uanis(C42A) = Uanis(C42B)
Uanis(C40A) = Uanis(C40B)
Uanis(C41A) = Uanis(C41B)
Uanis(Pd2A) = Uanis(Pd2B)
3. Rigid body (RIGU) restrains
 All non-hydrogen atoms
 with sigma for 1-2 distances of 0.004 and sigma for 1-3 distances of 0.004
4. Others
 Sof(Pd2B)=Sof(C40B)=Sof(H40C)=Sof(H40D)=Sof(C41B)=Sof(H41C)=Sof(H41D)=
 Sof(C42B)=Sof(H42D)=Sof(H42E)=Sof(H42F)=1-FVAR(1)
 Sof(Pd2A)=Sof(C40A)=Sof(H40A)=Sof(H40B)=Sof(C41A)=Sof(H41A)=Sof(H41B)=
 Sof(C42A)=Sof(H42A)=Sof(H42B)=Sof(H42C)=FVAR(1)
5.a Secondary CH2 refined with riding coordinates:
 C19(H19A,H19B), C20(H20A,H20B), C40A(H40A,H40B), C40B(H40C,H40D), C41A(H41A,
 H41B), C41B(H41C,H41D)
5.b Aromatic/amide H refined with riding coordinates:
 C2'(H2'), C3(H3), C3'(H3'), C4(H4), C4'(H4'), C5(H5), C5'(H5'), C6(H6),
 C6'(H6'), C7(H7), C7'(H7'), C8(H8), C8'(H8'), C14(H14), C14'(H14'), C15(H15),
 C15'(H15'), C16(H16), C16'(H16'), C23'(H23'), C24(H24), C24'(H24'), C25(H25),
 C25'(H25'), C26(H26), C26'(H26'), C27(H27), C27'(H27'), C28(H28), C28'(H28'),
 C29(H29), C29'(H29'), C35(H35), C35'(H35'), C36(H36), C36'(H36'), C37(H37),
 C37'(H37')
5.c Idealised Me refined as rotating group:
 C17(H17A,H17B,H17C), C17'(H17D,H17E,H17F), C21(H21A,H21B,H21C), C38(H38A,H38B,
 H38C), C38'(H38D,H38E,H38F), C42A(H42A,H42B,H42C), C42B(H42D,H42E,H42F)
;
_olex2_submission_special_instructions 'No special instructions were received'

loop_
_space_group_symop_operation_xyz
'x, y, z'
'-x, y+1/2, -z'

loop_
_atom_site_label
_atom_site_type_symbol
_atom_site_fract_x
_atom_site_fract_y
_atom_site_fract_z
_atom_site_U_iso_or_equiv
_atom_site_adp_type
_atom_site_occupancy
_atom_site_site_symmetry_order
_atom_site_calc_flag
_atom_site_refinement_flags_posn
_atom_site_refinement_flags_occupancy
_atom_site_disorder_assembly
_atom_site_disorder_group
Pd1 Pd 0.75067(3) 0.49805(2) 0.66716(2) 0.02920(8) Uani 1 1 d . . . .
Pd2A Pd 0.2911(2) 0.50772(19) 0.17284(17) 0.0250(3) Uani 0.537(3) 1 d . P A 1
Pd2B Pd 0.3252(2) 0.5130(2) 0.1661(2) 0.0250(3) Uani 0.463(3) 1 d . P A 2
Cl1 Cl 0.71788(11) 0.36156(7) 0.63371(7) 0.0380(3) Uani 1 1 d . . . .
Cl2 Cl 0.34843(10) 0.37484(6) 0.14412(7) 0.0366(3) Uani 1 1 d . . . .
P1 P 0.80900(9) 0.53199(6) 0.54184(6) 0.0249(2) Uani 1 1 d . . . .
P2 P 0.24114(10) 0.53401(6) 0.04225(6) 0.0254(2) Uani 1 1 d . . . .
O1 O 0.7108(2) 0.53051(16) 0.47065(16) 0.0261(6) Uani 1 1 d . . . .
O2 O 0.8532(2) 0.62422(17) 0.54062(17) 0.0284(6) Uani 1 1 d . . . .
O3 O 0.1961(2) 0.62586(16) 0.03332(17) 0.0269(6) Uani 1 1 d . . . .
O4 O 0.3295(2) 0.52453(15) -0.03270(16) 0.0244(6) Uani 1 1 d . . . .
C1 C 0.9321(4) 0.4373(3) 0.4231(3) 0.0267(9) Uani 1 1 d . . . .
C1' C 0.8293(4) 0.4311(3) 0.3661(3) 0.0317(10) Uani 1 1 d . . . .
C2 C 0.9266(4) 0.4749(2) 0.4982(2) 0.0271(9) Uani 1 1 d . . . .
C2' C 0.7489(4) 0.3716(3) 0.3793(3) 0.0417(12) Uani 1 1 d . . . .
H2' H 0.7595 0.3364 0.4227 0.050 Uiso 1 1 calc R . . .
C3 C 1.0238(4) 0.4698(3) 0.5536(3) 0.0309(10) Uani 1 1 d . . . .
H3 H 1.0189 0.4942 0.6045 0.037 Uiso 1 1 calc R . . .
C3' C 0.6501(4) 0.3634(4) 0.3272(4) 0.0572(15) Uani 1 1 d . . . .
H3' H 0.5960 0.3229 0.3366 0.069 Uiso 1 1 calc R . . .
C4 C 1.1224(4) 0.4304(3) 0.5337(3) 0.0325(10) Uani 1 1 d . . . .
H4 H 1.1835 0.4273 0.5715 0.039 Uiso 1 1 calc R . . .
C4' C 0.6343(5) 0.4145(4) 0.2636(4) 0.0609(16) Uani 1 1 d . . . .
H4' H 0.5692 0.4084 0.2296 0.073 Uiso 1 1 calc R . . .
C5 C 1.2370(4) 0.3538(3) 0.4329(3) 0.0381(11) Uani 1 1 d . . . .
H5 H 1.2985 0.3488 0.4702 0.046 Uiso 1 1 calc R . . .
C5' C 0.6990(5) 0.5330(4) 0.1837(3) 0.0647(17) Uani 1 1 d . . . .
H5' H 0.6336 0.5289 0.1497 0.078 Uiso 1 1 calc R . . .
C6 C 1.2480(4) 0.3225(3) 0.3572(3) 0.0445(12) Uani 1 1 d . . . .
H6 H 1.3167 0.2966 0.3428 0.053 Uiso 1 1 calc R . . .
C6' C 0.7772(6) 0.5925(5) 0.1707(3) 0.0669(17) Uani 1 1 d . . . .
H6' H 0.7645 0.6289 0.1286 0.080 Uiso 1 1 calc R . . .
C7 C 1.1560(4) 0.3290(3) 0.3005(3) 0.0440(12) Uani 1 1 d . . . .
H7 H 1.1647 0.3088 0.2479 0.053 Uiso 1 1 calc R . . .
C7' C 0.8764(5) 0.5994(4) 0.2202(3) 0.0558(15) Uani 1 1 d . . . .
H7' H 0.9303 0.6398 0.2104 0.067 Uiso 1 1 calc R . . .
C8 C 1.0537(4) 0.3648(3) 0.3218(3) 0.0353(10) Uani 1 1 d . . . .
H8 H 0.9924 0.3671 0.2840 0.042 Uiso 1 1 calc R . . .
C8' C 0.8948(5) 0.5469(3) 0.2833(3) 0.0427(12) Uani 1 1 d . . . .
H8' H 0.9614 0.5523 0.3159 0.051 Uiso 1 1 calc R . . .
C9 C 1.0388(4) 0.3985(2) 0.4001(3) 0.0278(9) Uani 1 1 d . . . .
C9' C 0.8149(4) 0.4846(3) 0.3000(2) 0.0367(11) Uani 1 1 d . . . .
C10 C 1.1344(4) 0.3937(3) 0.4561(3) 0.0294(9) Uani 1 1 d . . . .
C10' C 0.7144(4) 0.4765(4) 0.2480(3) 0.0493(14) Uani 1 1 d . . . .
C11 C 0.6417(4) 0.6649(3) 0.4536(3) 0.0316(9) Uani 1 1 d . . . .
C11' C 0.7595(4) 0.6911(3) 0.4273(3) 0.0312(10) Uani 1 1 d . . . .
C12 C 0.6193(4) 0.5862(3) 0.4759(2) 0.0277(9) Uani 1 1 d . . . .
C12' C 0.8609(4) 0.6700(3) 0.4692(3) 0.0301(9) Uani 1 1 d . . . .
C13 C 0.5092(4) 0.5580(3) 0.4969(3) 0.0320(10) Uani 1 1 d . . . .
C13' C 0.9700(4) 0.7003(3) 0.4489(3) 0.0393(11) Uani 1 1 d . . . .
C14 C 0.4189(4) 0.6141(3) 0.4974(3) 0.0408(11) Uani 1 1 d . . . .
H14 H 0.3443 0.5979 0.5121 0.049 Uiso 1 1 calc R . . .
C14' C 0.9753(5) 0.7506(3) 0.3814(3) 0.0486(13) Uani 1 1 d . . . .
H14' H 1.0473 0.7710 0.3657 0.058 Uiso 1 1 calc R . . .
C15 C 0.4373(4) 0.6927(3) 0.4767(3) 0.0475(13) Uani 1 1 d . . . .
H15 H 0.3754 0.7289 0.4776 0.057 Uiso 1 1 calc R . . .
C15' C 0.8771(5) 0.7708(3) 0.3375(3) 0.0512(13) Uani 1 1 d . . . .
H15' H 0.8830 0.8043 0.2924 0.061 Uiso 1 1 calc R . . .
C16 C 0.5474(4) 0.7184(3) 0.4544(3) 0.0430(12) Uani 1 1 d . . . .
H16 H 0.5589 0.7716 0.4398 0.052 Uiso 1 1 calc R . . .
C16' C 0.7699(5) 0.7417(3) 0.3601(3) 0.0445(12) Uani 1 1 d . . . .
H16' H 0.7035 0.7559 0.3301 0.053 Uiso 1 1 calc R . . .
C17 C 0.4904(4) 0.4714(3) 0.5142(3) 0.0380(11) Uani 1 1 d . . . .
H17A H 0.5090 0.4405 0.4666 0.057 Uiso 1 1 calc GR . . .
H17B H 0.4102 0.4627 0.5283 0.057 Uiso 1 1 calc GR . . .
H17C H 0.5400 0.4552 0.5589 0.057 Uiso 1 1 calc GR . . .
C17' C 1.0766(5) 0.6812(3) 0.5009(4) 0.0569(16) Uani 1 1 d . . . .
H17D H 1.0611 0.6941 0.5569 0.085 Uiso 1 1 calc GR . . .
H17E H 1.1419 0.7122 0.4824 0.085 Uiso 1 1 calc GR . . .
H17F H 1.0945 0.6253 0.4964 0.085 Uiso 1 1 calc GR . . .
C18 C 0.6859(4) 0.5767(3) 0.7604(3) 0.0372(11) Uani 1 1 d . . . .
C19 C 0.7848(4) 0.6090(3) 0.7221(3) 0.0404(11) Uani 1 1 d . . . .
H19A H 0.8554 0.6125 0.7552 0.048 Uiso 1 1 calc R . . .
H19B H 0.7715 0.6559 0.6883 0.048 Uiso 1 1 calc R . . .
C20 C 0.6977(5) 0.5032(3) 0.7963(3) 0.0476(11) Uani 1 1 d . . . .
H20A H 0.6260 0.4756 0.8103 0.057 Uiso 1 1 calc R . . .
H20B H 0.7593 0.4976 0.8370 0.057 Uiso 1 1 calc R . . .
C21 C 0.5669(5) 0.6135(4) 0.7439(3) 0.0542(14) Uani 1 1 d . . . .
H21A H 0.5602 0.6275 0.6871 0.081 Uiso 1 1 calc GR . . .
H21B H 0.5580 0.6608 0.7767 0.081 Uiso 1 1 calc GR . . .
H21C H 0.5070 0.5756 0.7574 0.081 Uiso 1 1 calc GR . . .
C22 C 0.0910(4) 0.4445(2) -0.0680(3) 0.0250(9) Uani 1 1 d . . . .
C22' C 0.1618(4) 0.4617(2) -0.1421(2) 0.0261(9) Uani 1 1 d . . . .
C23 C 0.1181(4) 0.4729(2) 0.0097(2) 0.0269(9) Uani 1 1 d . . . .
C23' C 0.1279(4) 0.5230(3) -0.1923(2) 0.0315(10) Uani 1 1 d . . . .
H23' H 0.0619 0.5527 -0.1793 0.038 Uiso 1 1 calc R . . .
C24 C 0.0422(4) 0.4588(3) 0.0763(3) 0.0349(10) Uani 1 1 d . . . .
H24 H 0.0629 0.4774 0.1280 0.042 Uiso 1 1 calc R . . .
C24' C 0.1909(4) 0.5424(3) -0.2637(3) 0.0389(11) Uani 1 1 d . . . .
H24' H 0.1663 0.5844 -0.2970 0.047 Uiso 1 1 calc R . . .
C25 C -0.0597(4) 0.4187(3) 0.0656(3) 0.0365(11) Uani 1 1 d . . . .
H25 H -0.1095 0.4116 0.1095 0.044 Uiso 1 1 calc R . . .
C25' C 0.2871(4) 0.4994(3) -0.2832(2) 0.0369(9) Uani 1 1 d . . . .
H25' H 0.3291 0.5131 -0.3296 0.044 Uiso 1 1 calc R . . .
C26 C -0.1963(4) 0.3438(3) -0.0240(3) 0.0377(11) Uani 1 1 d . . . .
H26 H -0.2463 0.3357 0.0196 0.045 Uiso 1 1 calc R . . .
C26' C 0.4255(4) 0.3887(3) -0.2535(3) 0.0376(11) Uani 1 1 d . . . .
H26' H 0.4689 0.4021 -0.2993 0.045 Uiso 1 1 calc R . . .
C27 C -0.2243(4) 0.3139(3) -0.0982(4) 0.0415(12) Uani 1 1 d . . . .
H27 H -0.2934 0.2853 -0.1050 0.050 Uiso 1 1 calc R . . .
C27' C 0.4592(4) 0.3271(3) -0.2072(3) 0.0429(12) Uani 1 1 d . . . .
H27' H 0.5253 0.2980 -0.2214 0.051 Uiso 1 1 calc R . . .
C28 C -0.1509(4) 0.3253(3) -0.1652(3) 0.0407(11) Uani 1 1 d . . . .
H28 H -0.1717 0.3046 -0.2161 0.049 Uiso 1 1 calc R . . .
C28' C 0.3966(4) 0.3054(3) -0.1375(3) 0.0392(11) Uani 1 1 d . . . .
H28' H 0.4212 0.2623 -0.1058 0.047 Uiso 1 1 calc R . . .
C29 C -0.0484(4) 0.3669(3) -0.1558(3) 0.0327(10) Uani 1 1 d . . . .
H29 H 0.0001 0.3739 -0.2005 0.039 Uiso 1 1 calc R . . .
C29' C 0.2988(4) 0.3480(3) -0.1161(3) 0.0314(10) Uani 1 1 d . . . .
H29' H 0.2572 0.3331 -0.0701 0.038 Uiso 1 1 calc R . . .
C30 C -0.0150(4) 0.3996(2) -0.0789(3) 0.0281(9) Uani 1 1 d . . . .
C30' C 0.2604(4) 0.4143(2) -0.1635(2) 0.0259(9) Uani 1 1 d . . . .
C31 C -0.0912(4) 0.3875(2) -0.0120(3) 0.0322(10) Uani 1 1 d . . . .
C31' C 0.3249(4) 0.4342(3) -0.2345(3) 0.0312(10) Uani 1 1 d . . . .
C32 C 0.2771(4) 0.6797(2) -0.0893(3) 0.0286(9) Uani 1 1 d . . . .
C32' C 0.3965(4) 0.6569(2) -0.0637(3) 0.0277(9) Uani 1 1 d . . . .
C33 C 0.1797(4) 0.6621(2) -0.0432(3) 0.0278(9) Uani 1 1 d . . . .
C33' C 0.4223(4) 0.5796(2) -0.0377(2) 0.0256(9) Uani 1 1 d . . . .
C34 C 0.0669(4) 0.6853(3) -0.0645(3) 0.0349(10) Uani 1 1 d . . . .
C34' C 0.5343(4) 0.5521(2) -0.0217(3) 0.0267(9) Uani 1 1 d . . . .
C35 C 0.0536(5) 0.7262(3) -0.1389(3) 0.0440(12) Uani 1 1 d . . . .
H35 H -0.0207 0.7421 -0.1559 0.053 Uiso 1 1 calc R . . .
C35' C 0.6246(4) 0.6076(3) -0.0293(3) 0.0348(10) Uani 1 1 d . . . .
H35' H 0.7012 0.5915 -0.0193 0.042 Uiso 1 1 calc R . . .
C36 C 0.1479(5) 0.7433(3) -0.1873(3) 0.0449(12) Uani 1 1 d . . . .
H36 H 0.1367 0.7697 -0.2368 0.054 Uiso 1 1 calc R . . .
C36' C 0.6024(4) 0.6861(3) -0.0515(3) 0.0368(11) Uani 1 1 d . . . .
H36' H 0.6638 0.7225 -0.0541 0.044 Uiso 1 1 calc R . . .
C37 C 0.2589(4) 0.7214(3) -0.1627(3) 0.0378(11) Uani 1 1 d . . . .
H37 H 0.3225 0.7344 -0.1952 0.045 Uiso 1 1 calc R . . .
C37' C 0.4907(4) 0.7107(3) -0.0696(3) 0.0345(10) Uani 1 1 d . . . .
H37' H 0.4772 0.7633 -0.0859 0.041 Uiso 1 1 calc R . . .
C38 C -0.0341(4) 0.6703(3) -0.0087(4) 0.0506(14) Uani 1 1 d . . . .
H38A H -0.0433 0.6138 -0.0006 0.076 Uiso 1 1 calc GR . . .
H38B H -0.1042 0.6919 -0.0328 0.076 Uiso 1 1 calc GR . . .
H38C H -0.0194 0.6958 0.0430 0.076 Uiso 1 1 calc GR . . .
C38' C 0.5571(4) 0.4660(3) -0.0026(3) 0.0376(11) Uani 1 1 d . . . .
H38D H 0.5091 0.4497 0.0422 0.056 Uiso 1 1 calc GR . . .
H38E H 0.6380 0.4591 0.0121 0.056 Uiso 1 1 calc GR . . .
H38F H 0.5389 0.4339 -0.0497 0.056 Uiso 1 1 calc GR . . .
C39 C 0.3273(4) 0.5873(3) 0.2744(3) 0.0317(9) Uani 1 1 d . . . .
C40A C 0.3201(8) 0.5107(5) 0.3059(4) 0.0347(15) Uani 0.537(3) 1 d . P A 1
H40A H 0.2531 0.4991 0.3397 0.042 Uiso 0.537(3) 1 calc R P A 1
H40B H 0.3924 0.4872 0.3261 0.042 Uiso 0.537(3) 1 calc R P A 1
C40B C 0.3977(10) 0.5260(6) 0.2908(5) 0.0347(15) Uani 0.463(3) 1 d . P A 2
H40C H 0.3708 0.4880 0.3312 0.042 Uiso 0.463(3) 1 calc R P A 2
H40D H 0.4805 0.5379 0.2953 0.042 Uiso 0.463(3) 1 calc R P A 2
C41A C 0.2359(8) 0.6152(5) 0.2254(5) 0.0359(14) Uani 0.537(3) 1 d . P A 1
H41A H 0.2512 0.6634 0.1943 0.043 Uiso 0.537(3) 1 calc R P A 1
H41B H 0.1589 0.6146 0.2497 0.043 Uiso 0.537(3) 1 calc R P A 1
C41B C 0.3389(10) 0.6327(6) 0.2044(6) 0.0359(14) Uani 0.463(3) 1 d . P A 2
H41C H 0.4142 0.6581 0.1967 0.043 Uiso 0.463(3) 1 calc R P A 2
H41D H 0.2734 0.6672 0.1904 0.043 Uiso 0.463(3) 1 calc R P A 2
C42A C 0.4471(8) 0.6302(6) 0.2727(6) 0.0459(17) Uani 0.537(3) 1 d . P A 1
H42A H 0.5068 0.5944 0.2921 0.069 Uiso 0.537(3) 1 calc GR P A 1
H42B H 0.4447 0.6767 0.3071 0.069 Uiso 0.537(3) 1 calc GR P A 1
H42C H 0.4640 0.6461 0.2177 0.069 Uiso 0.537(3) 1 calc GR P A 1
C42B C 0.2068(10) 0.5924(7) 0.3203(7) 0.0459(17) Uani 0.463(3) 1 d . P A 2
H42D H 0.1462 0.6073 0.2822 0.069 Uiso 0.463(3) 1 calc GR P A 2
H42E H 0.2121 0.6317 0.3629 0.069 Uiso 0.463(3) 1 calc GR P A 2
H42F H 0.1888 0.5412 0.3436 0.069 Uiso 0.463(3) 1 calc GR P A 2

loop_
_atom_site_aniso_label
_atom_site_aniso_U_11
_atom_site_aniso_U_22
_atom_site_aniso_U_33
_atom_site_aniso_U_23
_atom_site_aniso_U_13
_atom_site_aniso_U_12
Pd1 0.04054(18) 0.02714(17) 0.01992(14) -0.00205(14) 0.00085(12) -0.00117(16)
Pd2A 0.0352(10) 0.0216(4) 0.0183(4) 0.0000(3) -0.0004(7) 0.0013(8)
Pd2B 0.0352(10) 0.0216(4) 0.0183(4) 0.0000(3) -0.0004(7) 0.0013(8)
Cl1 0.0517(7) 0.0296(6) 0.0326(6) -0.0054(4) 0.0012(5) -0.0029(5)
Cl2 0.0499(7) 0.0252(5) 0.0348(6) -0.0029(4) 0.0049(5) 0.0059(5)
P1 0.0279(6) 0.0269(5) 0.0199(5) -0.0016(4) -0.0021(4) -0.0025(4)
P2 0.0367(6) 0.0204(5) 0.0189(5) -0.0007(4) -0.0025(4) 0.0000(4)
O1 0.0247(14) 0.0317(15) 0.0218(14) -0.0022(11) -0.0022(11) -0.0007(11)
O2 0.0305(16) 0.0298(15) 0.0249(15) -0.0006(12) -0.0051(12) -0.0034(12)
O3 0.0353(16) 0.0235(14) 0.0220(14) -0.0012(11) 0.0008(12) 0.0026(12)
O4 0.0296(14) 0.0207(14) 0.0227(13) -0.0022(11) -0.0043(11) -0.0015(11)
C1 0.025(2) 0.030(2) 0.025(2) 0.0009(16) 0.0007(16) -0.0044(16)
C1' 0.027(2) 0.042(2) 0.027(2) -0.0145(18) -0.0026(17) 0.0004(18)
C2 0.030(2) 0.028(2) 0.024(2) 0.0012(16) -0.0037(16) -0.0025(16)
C2' 0.030(2) 0.050(3) 0.045(3) -0.021(2) 0.001(2) -0.004(2)
C3 0.033(2) 0.038(2) 0.022(2) -0.0048(17) -0.0073(17) -0.0021(18)
C3' 0.031(3) 0.078(4) 0.063(4) -0.042(3) 0.002(2) -0.011(3)
C4 0.028(2) 0.038(2) 0.031(2) -0.0002(19) -0.0109(18) -0.0010(19)
C4' 0.032(3) 0.100(4) 0.050(3) -0.041(3) -0.015(2) 0.011(3)
C5 0.029(2) 0.035(3) 0.050(3) -0.005(2) -0.004(2) -0.0025(19)
C5' 0.050(3) 0.117(5) 0.027(3) -0.015(3) -0.014(2) 0.040(3)
C6 0.031(3) 0.040(3) 0.063(3) -0.015(2) 0.003(2) -0.003(2)
C6' 0.075(4) 0.100(5) 0.026(3) 0.004(3) -0.003(3) 0.038(3)
C7 0.035(3) 0.050(3) 0.047(3) -0.021(2) 0.007(2) -0.009(2)
C7' 0.067(4) 0.066(4) 0.035(3) 0.007(3) 0.005(3) 0.023(3)
C8 0.028(2) 0.041(3) 0.037(2) -0.011(2) 0.0011(18) -0.0094(19)
C8' 0.044(3) 0.057(3) 0.027(2) -0.002(2) -0.003(2) 0.009(2)
C9 0.027(2) 0.027(2) 0.030(2) -0.0025(17) 0.0001(17) -0.0056(16)
C9' 0.032(2) 0.057(3) 0.0207(19) -0.0146(19) -0.0030(16) 0.009(2)
C10 0.028(2) 0.027(2) 0.034(2) 0.0002(18) 0.0005(18) -0.0040(17)
C10' 0.031(2) 0.087(4) 0.029(2) -0.026(2) -0.0094(19) 0.020(2)
C11 0.029(2) 0.036(2) 0.029(2) 0.0040(18) -0.0056(18) -0.0017(18)
C11' 0.030(2) 0.032(2) 0.032(2) 0.0029(18) -0.0010(18) -0.0015(17)
C12 0.025(2) 0.038(2) 0.020(2) -0.0001(17) -0.0037(16) 0.0012(17)
C12' 0.035(2) 0.026(2) 0.029(2) 0.0003(17) 0.0001(18) -0.0039(18)
C13 0.029(2) 0.047(3) 0.020(2) -0.0048(18) -0.0043(18) -0.0022(19)
C13' 0.035(3) 0.032(2) 0.051(3) -0.002(2) 0.005(2) -0.0065(19)
C14 0.027(2) 0.059(3) 0.036(3) -0.002(2) 0.000(2) 0.000(2)
C14' 0.045(3) 0.042(3) 0.059(3) 0.005(2) 0.016(2) -0.011(2)
C15 0.032(3) 0.057(3) 0.054(3) -0.002(2) -0.006(2) 0.011(2)
C15' 0.061(3) 0.047(3) 0.045(3) 0.016(2) 0.008(2) -0.008(2)
C16 0.038(3) 0.040(3) 0.051(3) 0.007(2) -0.008(2) 0.006(2)
C16' 0.046(3) 0.047(3) 0.040(3) 0.015(2) -0.003(2) -0.002(2)
C17 0.029(2) 0.051(3) 0.035(3) 0.002(2) 0.001(2) -0.011(2)
C17' 0.037(3) 0.051(3) 0.083(4) 0.011(3) -0.008(3) -0.015(2)
C18 0.051(3) 0.033(2) 0.027(2) -0.0125(18) 0.004(2) -0.001(2)
C19 0.051(3) 0.034(3) 0.036(3) -0.011(2) -0.004(2) -0.002(2)
C20 0.072(3) 0.048(3) 0.023(2) -0.006(2) 0.009(2) 0.000(3)
C21 0.056(3) 0.060(4) 0.047(3) -0.011(3) 0.003(3) 0.010(3)
C22 0.027(2) 0.022(2) 0.026(2) -0.0015(16) 0.0011(16) 0.0032(16)
C22' 0.033(2) 0.028(2) 0.0174(19) -0.0050(15) -0.0034(16) -0.0054(17)
C23 0.035(2) 0.023(2) 0.0232(19) -0.0014(15) 0.0021(16) -0.0001(16)
C23' 0.037(2) 0.032(2) 0.026(2) -0.0004(17) -0.0034(17) -0.0007(18)
C24 0.050(3) 0.030(2) 0.026(2) -0.0036(18) 0.0084(19) -0.002(2)
C24' 0.056(3) 0.037(3) 0.024(2) 0.0051(19) -0.007(2) -0.006(2)
C25 0.045(3) 0.027(2) 0.039(3) -0.0021(18) 0.019(2) -0.0009(19)
C25' 0.049(2) 0.043(2) 0.0190(18) -0.001(2) 0.0033(17) -0.011(2)
C26 0.032(2) 0.021(2) 0.060(3) 0.004(2) 0.010(2) 0.0019(18)
C26' 0.033(2) 0.051(3) 0.029(2) -0.009(2) 0.0082(19) -0.008(2)
C27 0.033(3) 0.022(2) 0.069(3) 0.005(2) -0.003(2) -0.0006(19)
C27' 0.035(3) 0.053(3) 0.041(3) -0.013(2) 0.006(2) 0.005(2)
C28 0.042(3) 0.028(2) 0.051(3) -0.005(2) -0.014(2) -0.002(2)
C28' 0.045(3) 0.038(3) 0.035(3) -0.005(2) -0.001(2) 0.006(2)
C29 0.034(2) 0.029(2) 0.035(2) -0.0050(18) -0.0010(19) 0.0026(18)
C29' 0.037(2) 0.033(2) 0.025(2) -0.0027(18) 0.0012(18) -0.0004(18)
C30 0.031(2) 0.019(2) 0.035(2) -0.0036(16) 0.0015(17) 0.0041(16)
C30' 0.028(2) 0.029(2) 0.021(2) -0.0061(16) -0.0006(16) -0.0062(17)
C31 0.034(2) 0.019(2) 0.043(3) -0.0010(18) 0.0073(19) 0.0051(17)
C31' 0.032(2) 0.039(2) 0.023(2) -0.0052(17) -0.0011(17) -0.0111(18)
C32 0.037(2) 0.020(2) 0.029(2) 0.0011(16) -0.0021(18) 0.0032(17)
C32' 0.034(2) 0.026(2) 0.023(2) -0.0002(16) 0.0031(17) 0.0002(17)
C33 0.035(2) 0.021(2) 0.027(2) 0.0026(16) -0.0036(17) 0.0036(17)
C33' 0.034(2) 0.024(2) 0.0191(19) -0.0042(15) -0.0013(16) -0.0035(16)
C34 0.036(2) 0.027(2) 0.042(3) 0.0004(19) -0.0039(19) 0.0022(18)
C34' 0.030(2) 0.029(2) 0.021(2) -0.0034(16) -0.0010(17) 0.0014(17)
C35 0.044(3) 0.039(3) 0.048(3) 0.005(2) -0.014(2) 0.014(2)
C35' 0.031(2) 0.045(3) 0.029(2) -0.0050(19) -0.0014(19) -0.0029(19)
C36 0.059(3) 0.039(3) 0.036(3) 0.009(2) -0.007(2) 0.015(2)
C36' 0.037(3) 0.041(3) 0.033(3) -0.003(2) 0.005(2) -0.010(2)
C37 0.052(3) 0.030(2) 0.031(2) 0.0083(19) 0.003(2) 0.007(2)
C37' 0.044(3) 0.028(2) 0.032(2) 0.0012(18) 0.005(2) -0.0064(19)
C38 0.034(3) 0.050(3) 0.068(4) 0.009(3) -0.001(2) 0.008(2)
C38' 0.040(3) 0.032(2) 0.041(3) -0.003(2) -0.002(2) 0.009(2)
C39 0.046(3) 0.027(2) 0.022(2) -0.0087(16) -0.0023(18) -0.0007(18)
C40A 0.056(4) 0.031(3) 0.018(3) -0.003(2) -0.002(3) -0.001(3)
C40B 0.056(4) 0.031(3) 0.018(3) -0.003(2) -0.002(3) -0.001(3)
C41A 0.055(4) 0.023(3) 0.030(3) -0.005(2) 0.000(3) 0.003(3)
C41B 0.055(4) 0.023(3) 0.030(3) -0.005(2) 0.000(3) 0.003(3)
C42A 0.053(4) 0.050(4) 0.034(4) -0.011(3) 0.003(3) -0.004(3)
C42B 0.053(4) 0.050(4) 0.034(4) -0.011(3) 0.003(3) -0.004(3)

loop_
_atom_type_symbol
_atom_type_description
_atom_type_scat_dispersion_real
_atom_type_scat_dispersion_imag
_atom_type_scat_source
C C 0.0033 0.0016 'International Tables Vol C Tables 4.2.6.8 and 6.1.1.4'
H H 0.0000 0.0000 'International Tables Vol C Tables 4.2.6.8 and 6.1.1.4'
O O 0.0106 0.0060 'International Tables Vol C Tables 4.2.6.8 and 6.1.1.4'
P P 0.1023 0.0942 'International Tables Vol C Tables 4.2.6.8 and 6.1.1.4'
Cl Cl 0.1484 0.1585 'International Tables Vol C Tables 4.2.6.8 and 6.1.1.4'
Pd Pd -0.9988 1.0072 'International Tables Vol C Tables 4.2.6.8 and 6.1.1.4'

loop_
_exptl_crystal_face_index_h
_exptl_crystal_face_index_k
_exptl_crystal_face_index_l
_exptl_crystal_face_perp_dist
_exptl_oxdiff_crystal_face_indexfrac_h
_exptl_oxdiff_crystal_face_indexfrac_k
_exptl_oxdiff_crystal_face_indexfrac_l
_exptl_oxdiff_crystal_face_x
_exptl_oxdiff_crystal_face_y
_exptl_oxdiff_crystal_face_z
0 0 1 0.0375 0.0000 -0.0000 1.0000 0.0034 -0.0429 -0.0052
0 0 -1 0.0625 -0.0000 0.0000 -1.0000 -0.0034 0.0429 0.0052
1 1 0 0.0931 1.0000 1.0000 0.0000 0.0137 0.0093 -0.0733
-1 -1 0 0.0881 -1.0000 -1.0000 -0.0000 -0.0137 -0.0093 0.0733
1 0 0 0.0750 1.0000 0.0000 0.0000 -0.0250 0.0042 -0.0566
-1 0 0 0.1000 -1.0000 -0.0000 -0.0000 0.0250 -0.0042 0.0566
-1 1 1 0.0717 -1.0000 1.0000 1.0000 0.0671 -0.0420 0.0347
2 -1 0 0.0752 2.0000 -1.0000 0.0000 -0.0887 0.0033 -0.0965
-1 -1 1 0.0604 -1.0000 -1.0000 1.0000 -0.0103 -0.0522 0.0681
0 -1 0 0.1017 0.0000 -1.0000 -0.0000 -0.0387 -0.0051 0.0167
0 2 1 0.1151 -0.0000 2.0000 1.0000 0.0808 -0.0327 -0.0386
0 1 -1 0.1075 -0.0000 1.0000 -1.0000 0.0353 0.0480 -0.0115
2 1 -2 0.0930 2.0000 1.0000 -2.0000 -0.0181 0.0993 -0.1195

loop_
_geom_angle_atom_site_label_1
_geom_angle_atom_site_label_2
_geom_angle_atom_site_label_3
_geom_angle
P1 Pd1 Cl1 94.59(4)
C18 Pd1 Cl1 134.08(13)
C18 Pd1 P1 127.15(13)
C18 Pd1 C20 36.53(19)
C19 Pd1 Cl1 167.72(15)
C19 Pd1 P1 96.50(15)
C19 Pd1 C18 38.65(19)
C19 Pd1 C20 66.8(2)
C20 Pd1 Cl1 102.37(16)
C20 Pd1 P1 162.95(15)
P2 Pd2A Cl2 93.59(11)
C39 Pd2A Cl2 132.73(18)
C39 Pd2A P2 130.83(19)
C39 Pd2A C40A 36.9(3)
C40A Pd2A Cl2 100.3(3)
C40A Pd2A P2 165.9(3)
C41A Pd2A Cl2 166.9(3)
C41A Pd2A P2 98.5(3)
C41A Pd2A C39 38.1(3)
C41A Pd2A C40A 67.5(3)
P2 Pd2B Cl2 93.59(14)
C39 Pd2B Cl2 133.5(2)
C39 Pd2B P2 130.2(2)
C39 Pd2B C40B 35.4(3)
C40B Pd2B Cl2 101.3(3)
C40B Pd2B P2 165.0(3)
C41B Pd2B Cl2 166.4(3)
C41B Pd2B P2 98.6(3)
C41B Pd2B C39 37.7(3)
C41B Pd2B C40B 66.7(4)
O1 P1 Pd1 116.54(11)
O1 P1 O2 102.78(15)
O1 P1 C2 102.89(17)
O2 P1 Pd1 110.38(11)
O2 P1 C2 105.29(17)
C2 P1 Pd1 117.40(14)
O3 P2 Pd2A 110.30(14)
O3 P2 Pd2B 111.01(15)
O3 P2 C23 105.14(17)
O4 P2 Pd2A 123.41(12)
O4 P2 Pd2B 113.83(12)
O4 P2 O3 103.06(15)
O4 P2 C23 102.28(17)
C23 P2 Pd2A 110.97(15)
C23 P2 Pd2B 119.82(16)
C12 O1 P1 117.4(2)
C12' O2 P1 123.5(3)
C33 O3 P2 121.8(3)
C33' O4 P2 117.5(2)
C2 C1 C1' 122.9(4)
C2 C1 C9 119.0(4)
C9 C1 C1' 118.0(4)
C2' C1' C1 118.3(4)
C2' C1' C9' 120.4(4)
C9' C1' C1 121.3(4)
C1 C2 P1 129.3(3)
C1 C2 C3 119.6(4)
C3 C2 P1 111.0(3)
C1' C2' H2' 119.8
C1' C2' C3' 120.5(5)
C3' C2' H2' 119.8
C2 C3 H3 119.2
C4 C3 C2 121.5(4)
C4 C3 H3 119.2
C2' C3' H3' 120.0
C4' C3' C2' 120.0(6)
C4' C3' H3' 120.0
C3 C4 H4 119.5
C3 C4 C10 121.0(4)
C10 C4 H4 119.5
C3' C4' H4' 119.3
C3' C4' C10' 121.4(5)
C10' C4' H4' 119.3
C6 C5 H5 119.4
C6 C5 C10 121.1(5)
C10 C5 H5 119.4
C6' C5' H5' 119.2
C6' C5' C10' 121.7(5)
C10' C5' H5' 119.2
C5 C6 H6 119.9
C5 C6 C7 120.1(5)
C7 C6 H6 119.9
C5' C6' H6' 119.8
C5' C6' C7' 120.3(6)
C7' C6' H6' 119.8
C6 C7 H7 119.8
C8 C7 C6 120.3(5)
C8 C7 H7 119.8
C6' C7' H7' 119.9
C8' C7' C6' 120.3(6)
C8' C7' H7' 119.9
C7 C8 H8 119.3
C7 C8 C9 121.3(4)
C9 C8 H8 119.3
C7' C8' H8' 119.3
C7' C8' C9' 121.5(5)
C9' C8' H8' 119.3
C8 C9 C1 121.9(4)
C8 C9 C10 117.7(4)
C10 C9 C1 120.4(4)
C1' C9' C8' 122.9(4)
C1' C9' C10' 118.9(5)
C8' C9' C10' 118.2(5)
C4 C10 C9 118.2(4)
C5 C10 C4 122.4(4)
C5 C10 C9 119.4(4)
C4' C10' C5' 123.1(5)
C4' C10' C9' 118.9(5)
C5' C10' C9' 118.0(5)
C12 C11 C11' 121.7(4)
C12 C11 C16 117.2(4)
C16 C11 C11' 121.1(4)
C12' C11' C11 122.7(4)
C12' C11' C16' 117.8(4)
C16' C11' C11 119.5(4)
C11 C12 O1 118.2(4)
C11 C12 C13 123.7(4)
C13 C12 O1 117.9(4)
C11' C12' O2 119.4(4)
C11' C12' C13' 122.6(4)
C13' C12' O2 117.6(4)
C12 C13 C14 116.6(4)
C12 C13 C17 120.5(4)
C14 C13 C17 122.8(4)
C12' C13' C17' 120.6(5)
C14' C13' C12' 117.2(5)
C14' C13' C17' 122.2(5)
C13 C14 H14 119.1
C15 C14 C13 121.7(5)
C15 C14 H14 119.1
C13' C14' H14' 119.2
C15' C14' C13' 121.5(5)
C15' C14' H14' 119.2
C14 C15 H15 119.9
C14 C15 C16 120.2(5)
C16 C15 H15 119.9
C14' C15' H15' 119.9
C14' C15' C16' 120.2(5)
C16' C15' H15' 119.9
C11 C16 H16 119.7
C15 C16 C11 120.6(5)
C15 C16 H16 119.7
C11' C16' H16' 119.7
C15' C16' C11' 120.7(5)
C15' C16' H16' 119.7
C13 C17 H17A 109.5
C13 C17 H17B 109.5
C13 C17 H17C 109.5
H17A C17 H17B 109.5
H17A C17 H17C 109.5
H17B C17 H17C 109.5
C13' C17' H17D 109.5
C13' C17' H17E 109.5
C13' C17' H17F 109.5
H17D C17' H17E 109.5
H17D C17' H17F 109.5
H17E C17' H17F 109.5
C19 C18 Pd1 68.5(3)
C19 C18 C21 119.3(5)
C20 C18 Pd1 73.9(3)
C20 C18 C19 117.4(5)
C20 C18 C21 121.7(5)
C21 C18 Pd1 115.9(3)
Pd1 C19 H19A 116.3
Pd1 C19 H19B 116.3
C18 C19 Pd1 72.9(3)
C18 C19 H19A 116.3
C18 C19 H19B 116.3
H19A C19 H19B 113.3
Pd1 C20 H20A 116.7
Pd1 C20 H20B 116.7
C18 C20 Pd1 69.6(3)
C18 C20 H20A 116.7
C18 C20 H20B 116.7
H20A C20 H20B 113.7
C18 C21 H21A 109.5
C18 C21 H21B 109.5
C18 C21 H21C 109.5
H21A C21 H21B 109.5
H21A C21 H21C 109.5
H21B C21 H21C 109.5
C23 C22 C22' 124.0(4)
C23 C22 C30 118.2(4)
C30 C22 C22' 117.7(4)
C23' C22' C22 118.7(4)
C23' C22' C30' 119.3(4)
C30' C22' C22 122.0(4)
C22 C23 P2 128.8(3)
C22 C23 C24 120.9(4)
C24 C23 P2 110.2(3)
C22' C23' H23' 119.2
C22' C23' C24' 121.6(4)
C24' C23' H23' 119.2
C23 C24 H24 119.5
C25 C24 C23 121.0(4)
C25 C24 H24 119.5
C23' C24' H24' 120.1
C25' C24' C23' 119.7(4)
C25' C24' H24' 120.1
C24 C25 H25 119.7
C24 C25 C31 120.6(4)
C31 C25 H25 119.7
C24' C25' H25' 119.4
C24' C25' C31' 121.2(4)
C31' C25' H25' 119.4
C27 C26 H26 119.7
C27 C26 C31 120.6(5)
C31 C26 H26 119.7
C27' C26' H26' 119.3
C27' C26' C31' 121.3(4)
C31' C26' H26' 119.3
C26 C27 H27 119.5
C26 C27 C28 121.1(5)
C28 C27 H27 119.5
C26' C27' H27' 119.5
C26' C27' C28' 121.0(5)
C28' C27' H27' 119.5
C27 C28 H28 120.0
C29 C28 C27 120.0(5)
C29 C28 H28 120.0
C27' C28' H28' 120.0
C29' C28' C27' 119.9(5)
C29' C28' H28' 120.0
C28 C29 H29 119.4
C28 C29 C30 121.1(4)
C30 C29 H29 119.4
C28' C29' H29' 119.6
C28' C29' C30' 120.9(4)
C30' C29' H29' 119.6
C29 C30 C22 122.0(4)
C29 C30 C31 117.8(4)
C31 C30 C22 120.1(4)
C29' C30' C22' 122.8(4)
C29' C30' C31' 117.9(4)
C31' C30' C22' 119.3(4)
C25 C31 C26 121.4(4)
C25 C31 C30 119.2(4)
C26 C31 C30 119.5(4)
C25' C31' C30' 118.8(4)
C26' C31' C25' 122.2(4)
C26' C31' C30' 119.0(4)
C33 C32 C32' 122.7(4)
C33 C32 C37 117.4(4)
C37 C32 C32' 120.0(4)
C33' C32' C32 121.3(4)
C33' C32' C37' 117.0(4)
C37' C32' C32 121.6(4)
C32 C33 O3 118.5(4)
C32 C33 C34 123.8(4)
C34 C33 O3 117.4(4)
C32' C33' O4 117.8(4)
C34' C33' O4 118.0(4)
C34' C33' C32' 124.0(4)
C33 C34 C35 116.5(4)
C33 C34 C38 121.3(4)
C35 C34 C38 122.2(4)
C33' C34' C35' 116.6(4)
C33' C34' C38' 121.2(4)
C35' C34' C38' 122.1(4)
C34 C35 H35 119.2
C36 C35 C34 121.5(4)
C36 C35 H35 119.2
C34' C35' H35' 119.3
C36' C35' C34' 121.3(4)
C36' C35' H35' 119.3
C35 C36 H36 119.9
C35 C36 C37 120.3(5)
C37 C36 H36 119.9
C35' C36' H36' 119.7
C37' C36' C35' 120.6(4)
C37' C36' H36' 119.7
C32 C37 H37 119.7
C36 C37 C32 120.6(5)
C36 C37 H37 119.7
C32' C37' H37' 119.8
C36' C37' C32' 120.4(4)
C36' C37' H37' 119.8
C34 C38 H38A 109.5
C34 C38 H38B 109.5
C34 C38 H38C 109.5
H38A C38 H38B 109.5
H38A C38 H38C 109.5
H38B C38 H38C 109.5
C34' C38' H38D 109.5
C34' C38' H38E 109.5
C34' C38' H38F 109.5
H38D C38' H38E 109.5
H38D C38' H38F 109.5
H38E C38' H38F 109.5
C40A C39 Pd2A 72.9(4)
C40A C39 C41A 118.5(6)
C40A C39 C42A 119.5(6)
C40B C39 Pd2B 74.0(4)
C40B C39 C41B 121.8(7)
C40B C39 C42B 118.4(7)
C41A C39 Pd2A 68.0(4)
C41A C39 C42A 119.7(6)
C41B C39 Pd2B 68.6(4)
C41B C39 C42B 117.2(7)
C42A C39 Pd2A 115.6(4)
C42B C39 Pd2B 114.7(5)
Pd2A C40A H40A 116.6
Pd2A C40A H40B 116.6
C39 C40A Pd2A 70.2(3)
C39 C40A H40A 116.6
C39 C40A H40B 116.6
H40A C40A H40B 113.6
Pd2B C40B H40C 116.6
Pd2B C40B H40D 116.6
C39 C40B Pd2B 70.6(4)
C39 C40B H40C 116.6
C39 C40B H40D 116.6
H40C C40B H40D 113.6
Pd2A C41A H41A 116.1
Pd2A C41A H41B 116.1
C39 C41A Pd2A 73.8(4)
C39 C41A H41A 116.1
C39 C41A H41B 116.1
H41A C41A H41B 113.1
Pd2B C41B H41C 116.2
Pd2B C41B H41D 116.2
C39 C41B Pd2B 73.6(5)
C39 C41B H41C 116.2
C39 C41B H41D 116.2
H41C C41B H41D 113.2
C39 C42A H42A 109.5
C39 C42A H42B 109.5
C39 C42A H42C 109.5
H42A C42A H42B 109.5
H42A C42A H42C 109.5
H42B C42A H42C 109.5
C39 C42B H42D 109.5
C39 C42B H42E 109.5
C39 C42B H42F 109.5
H42D C42B H42E 109.5
H42D C42B H42F 109.5
H42E C42B H42F 109.5

loop_
_geom_bond_atom_site_label_1
_geom_bond_atom_site_label_2
_geom_bond_distance
Pd1 Cl1 2.3739(11)
Pd1 P1 2.2368(11)
Pd1 C18 2.152(4)
Pd1 C19 2.095(4)
Pd1 C20 2.206(4)
Pd2A Cl2 2.363(3)
Pd2A P2 2.250(3)
Pd2A C39 2.166(5)
Pd2A C40A 2.199(8)
Pd2A C41A 2.091(9)
Pd2B Cl2 2.352(4)
Pd2B P2 2.262(4)
Pd2B C39 2.164(5)
Pd2B C40B 2.205(10)
Pd2B C41B 2.100(10)
P1 O1 1.610(3)
P1 O2 1.622(3)
P1 C2 1.804(4)
P2 O3 1.625(3)
P2 O4 1.606(3)
P2 C23 1.814(4)
O1 C12 1.403(5)
O2 C12' 1.401(5)
O3 C33 1.402(5)
O4 C33' 1.408(5)
C1 C1' 1.498(6)
C1 C2 1.381(6)
C1 C9 1.436(6)
C1' C2' 1.374(7)
C1' C9' 1.412(7)
C2 C3 1.429(6)
C2' H2' 0.9300
C2' C3' 1.415(7)
C3 H3 0.9300
C3 C4 1.349(6)
C3' H3' 0.9300
C3' C4' 1.357(9)
C4 H4 0.9300
C4 C10 1.418(6)
C4' H4' 0.9300
C4' C10' 1.408(9)
C5 H5 0.9300
C5 C6 1.351(7)
C5 C10 1.407(6)
C5' H5' 0.9300
C5' C6' 1.357(10)
C5' C10' 1.422(8)
C6 H6 0.9300
C6 C7 1.400(7)
C6' H6' 0.9300
C6' C7' 1.391(9)
C7 H7 0.9300
C7 C8 1.364(7)
C7' H7' 0.9300
C7' C8' 1.370(7)
C8 H8 0.9300
C8 C9 1.411(6)
C8' H8' 0.9300
C8' C9' 1.413(7)
C9 C10 1.422(6)
C9' C10' 1.430(6)
C11 C11' 1.485(6)
C11 C12 1.390(6)
C11 C16 1.401(6)
C11' C12' 1.386(6)
C11' C16' 1.394(6)
C12 C13 1.391(6)
C12' C13' 1.390(6)
C13 C14 1.395(7)
C13 C17 1.491(6)
C13' C14' 1.389(7)
C13' C17' 1.514(7)
C14 H14 0.9300
C14 C15 1.373(8)
C14' H14' 0.9300
C14' C15' 1.369(8)
C15 H15 0.9300
C15 C16 1.383(7)
C15' H15' 0.9300
C15' C16' 1.373(7)
C16 H16 0.9300
C16' H16' 0.9300
C17 H17A 0.9600
C17 H17B 0.9600
C17 H17C 0.9600
C17' H17D 0.9600
C17' H17E 0.9600
C17' H17F 0.9600
C18 C19 1.406(7)
C18 C20 1.367(7)
C18 C21 1.516(7)
C19 H19A 0.9700
C19 H19B 0.9700
C20 H20A 0.9700
C20 H20B 0.9700
C21 H21A 0.9600
C21 H21B 0.9600
C21 H21C 0.9600
C22 C22' 1.493(6)
C22 C23 1.389(6)
C22 C30 1.435(6)
C22' C23' 1.366(6)
C22' C30' 1.426(6)
C23 C24 1.421(6)
C23' H23' 0.9300
C23' C24' 1.417(6)
C24 H24 0.9300
C24 C25 1.355(7)
C24' H24' 0.9300
C24' C25' 1.356(7)
C25 H25 0.9300
C25 C31 1.415(7)
C25' H25' 0.9300
C25' C31' 1.416(7)
C26 H26 0.9300
C26 C27 1.347(7)
C26 C31 1.420(6)
C26' H26' 0.9300
C26' C27' 1.334(7)
C26' C31' 1.415(7)
C27 H27 0.9300
C27 C28 1.402(8)
C27' H27' 0.9300
C27' C28' 1.400(7)
C28 H28 0.9300
C28 C29 1.371(6)
C28' H28' 0.9300
C28' C29' 1.374(6)
C29 H29 0.9300
C29 C30 1.419(6)
C29' H29' 0.9300
C29' C30' 1.419(6)
C30 C31 1.421(6)
C30' C31' 1.423(6)
C32 C32' 1.475(6)
C32 C33 1.384(6)
C32 C37 1.403(6)
C32' C33' 1.391(6)
C32' C37' 1.407(6)
C33 C34 1.388(6)
C33' C34' 1.383(6)
C34 C35 1.403(7)
C34 C38 1.501(7)
C34' C35' 1.394(6)
C34' C38' 1.496(6)
C35 H35 0.9300
C35 C36 1.375(7)
C35' H35' 0.9300
C35' C36' 1.383(7)
C36 H36 0.9300
C36 C37 1.377(7)
C36' H36' 0.9300
C36' C37' 1.372(7)
C37 H37 0.9300
C37' H37' 0.9300
C38 H38A 0.9600
C38 H38B 0.9600
C38 H38C 0.9600
C38' H38D 0.9600
C38' H38E 0.9600
C38' H38F 0.9600
C39 C40A 1.383(10)
C39 C40B 1.328(11)
C39 C41A 1.392(10)
C39 C41B 1.381(11)
C39 C42A 1.546(10)
C39 C42B 1.579(12)
C40A H40A 0.9700
C40A H40B 0.9700
C40B H40C 0.9700
C40B H40D 0.9700
C41A H41A 0.9700
C41A H41B 0.9700
C41B H41C 0.9700
C41B H41D 0.9700
C42A H42A 0.9600
C42A H42B 0.9600
C42A H42C 0.9600
C42B H42D 0.9600
C42B H42E 0.9600
C42B H42F 0.9600

loop_
_geom_torsion_atom_site_label_1
_geom_torsion_atom_site_label_2
_geom_torsion_atom_site_label_3
_geom_torsion_atom_site_label_4
_geom_torsion
Pd1 P1 O1 C12 65.9(3)
Pd1 P1 O2 C12' -159.8(3)
Pd1 P1 C2 C1 128.2(4)
Pd1 P1 C2 C3 -50.8(3)
Pd2A P2 O3 C33 168.4(3)
Pd2A P2 O4 C33' -69.8(3)
Pd2A P2 C23 C22 -150.0(4)
Pd2A P2 C23 C24 33.1(3)
Pd2A C39 C40B Pd2B 10.60(11)
Pd2A C39 C41B Pd2B -10.36(13)
Pd2B P2 O3 C33 157.1(3)
Pd2B P2 O4 C33' -64.7(3)
Pd2B P2 C23 C22 -143.6(3)
Pd2B P2 C23 C24 39.5(4)
Pd2B C39 C40A Pd2A -10.64(11)
Pd2B C39 C41A Pd2A 10.09(13)
P1 O1 C12 C11 77.4(4)
P1 O1 C12 C13 -107.7(4)
P1 O2 C12' C11' 67.0(5)
P1 O2 C12' C13' -120.4(4)
P1 C2 C3 C4 -179.4(4)
P2 O3 C33 C32 -69.8(5)
P2 O3 C33 C34 116.5(4)
P2 O4 C33' C32' -74.7(4)
P2 O4 C33' C34' 109.5(4)
P2 C23 C24 C25 175.8(4)
O1 P1 O2 C12' -34.8(3)
O1 P1 C2 C1 -1.2(4)
O1 P1 C2 C3 179.8(3)
O1 C12 C13 C14 -176.7(4)
O1 C12 C13 C17 0.8(6)
O2 P1 O1 C12 -54.9(3)
O2 P1 C2 C1 -108.5(4)
O2 P1 C2 C3 72.5(3)
O2 C12' C13' C14' -175.3(4)
O2 C12' C13' C17' 2.4(7)
O3 P2 O4 C33' 55.6(3)
O3 P2 C23 C22 90.7(4)
O3 P2 C23 C24 -86.2(3)
O3 C33 C34 C35 175.8(4)
O3 C33 C34 C38 -1.5(6)
O4 P2 O3 C33 34.8(3)
O4 P2 C23 C22 -16.7(4)
O4 P2 C23 C24 166.5(3)
O4 C33' C34' C35' 178.3(4)
O4 C33' C34' C38' 2.1(6)
C1 C1' C2' C3' 179.9(4)
C1 C1' C9' C8' -0.3(7)
C1 C1' C9' C10' -179.3(4)
C1 C2 C3 C4 1.4(6)
C1 C9 C10 C4 -2.0(6)
C1 C9 C10 C5 178.5(4)
C1' C1 C2 P1 -6.7(6)
C1' C1 C2 C3 172.2(4)
C1' C1 C9 C8 8.6(6)
C1' C1 C9 C10 -172.1(4)
C1' C2' C3' C4' 0.1(7)
C1' C9' C10' C4' -1.2(7)
C1' C9' C10' C5' 177.5(4)
C2 P1 O1 C12 -164.1(3)
C2 P1 O2 C12' 72.6(3)
C2 C1 C1' C2' -81.9(6)
C2 C1 C1' C9' 98.5(5)
C2 C1 C9 C8 -174.6(4)
C2 C1 C9 C10 4.7(6)
C2 C3 C4 C10 1.3(7)
C2' C1' C9' C8' -179.9(4)
C2' C1' C9' C10' 1.1(6)
C2' C3' C4' C10' -0.3(8)
C3 C4 C10 C5 178.5(4)
C3 C4 C10 C9 -0.9(6)
C3' C4' C10' C5' -177.8(5)
C3' C4' C10' C9' 0.8(8)
C5 C6 C7 C8 -1.9(8)
C5' C6' C7' C8' -1.1(9)
C6 C5 C10 C4 -177.0(5)
C6 C5 C10 C9 2.4(7)
C6 C7 C8 C9 2.1(8)
C6' C5' C10' C4' 179.4(5)
C6' C5' C10' C9' 0.7(8)
C6' C7' C8' C9' 0.1(8)
C7 C8 C9 C1 179.2(4)
C7 C8 C9 C10 -0.1(7)
C7' C8' C9' C1' -177.9(5)
C7' C8' C9' C10' 1.2(7)
C8 C9 C10 C4 177.3(4)
C8 C9 C10 C5 -2.2(6)
C8' C9' C10' C4' 179.7(4)
C8' C9' C10' C5' -1.6(6)
C9 C1 C1' C2' 94.7(5)
C9 C1 C1' C9' -84.9(5)
C9 C1 C2 P1 176.7(3)
C9 C1 C2 C3 -4.3(6)
C9' C1' C2' C3' -0.5(7)
C10 C5 C6 C7 -0.4(8)
C10' C5' C6' C7' 0.7(9)
C11 C11' C12' O2 -1.9(7)
C11 C11' C12' C13' -174.1(4)
C11 C11' C16' C15' 175.9(5)
C11 C12 C13 C14 -2.1(6)
C11 C12 C13 C17 175.4(4)
C11' C11 C12 O1 -2.0(6)
C11' C11 C12 C13 -176.6(4)
C11' C11 C16 C15 178.1(5)
C11' C12' C13' C14' -3.0(7)
C11' C12' C13' C17' 174.7(5)
C12 C11 C11' C12' -46.0(7)
C12 C11 C11' C16' 136.9(5)
C12 C11 C16 C15 0.0(7)
C12 C13 C14 C15 1.3(7)
C12' C11' C16' C15' -1.3(8)
C12' C13' C14' C15' 1.2(8)
C13 C14 C15 C16 0.1(8)
C13' C14' C15' C16' 0.4(9)
C14 C15 C16 C11 -0.8(8)
C14' C15' C16' C11' -0.3(9)
C16 C11 C11' C12' 136.0(5)
C16 C11 C11' C16' -41.1(7)
C16 C11 C12 O1 176.1(4)
C16 C11 C12 C13 1.5(7)
C16' C11' C12' O2 175.2(4)
C16' C11' C12' C13' 3.1(7)
C17 C13 C14 C15 -176.2(5)
C17' C13' C14' C15' -176.4(5)
C19 C18 C20 Pd1 -54.6(4)
C20 C18 C19 Pd1 57.3(4)
C21 C18 C19 Pd1 -108.4(4)
C21 C18 C20 Pd1 110.8(4)
C22 C22' C23' C24' -179.8(4)
C22 C22' C30' C29' -0.4(6)
C22 C22' C30' C31' -179.5(4)
C22 C23 C24 C25 -1.3(7)
C22 C30 C31 C25 -1.5(6)
C22 C30 C31 C26 179.3(4)
C22' C22 C23 P2 -1.1(6)
C22' C22 C23 C24 175.5(4)
C22' C22 C30 C29 4.8(6)
C22' C22 C30 C31 -174.3(4)
C22' C23' C24' C25' 0.1(7)
C22' C30' C31' C25' -1.7(6)
C22' C30' C31' C26' 177.5(4)
C23 P2 O3 C33 -71.9(3)
C23 P2 O4 C33' 164.6(3)
C23 C22 C22' C23' -96.7(5)
C23 C22 C22' C30' 85.9(5)
C23 C22 C30 C29 -178.7(4)
C23 C22 C30 C31 2.2(6)
C23 C24 C25 C31 2.1(7)
C23' C22' C30' C29' -177.8(4)
C23' C22' C30' C31' 3.1(6)
C23' C24' C25' C31' 1.3(7)
C24 C25 C31 C26 178.5(4)
C24 C25 C31 C30 -0.7(7)
C24' C25' C31' C26' -179.7(4)
C24' C25' C31' C30' -0.5(6)
C26 C27 C28 C29 0.4(7)
C26' C27' C28' C29' 0.1(7)
C27 C26 C31 C25 -179.4(4)
C27 C26 C31 C30 -0.1(6)
C27 C28 C29 C30 -0.5(7)
C27' C26' C31' C25' -179.5(4)
C27' C26' C31' C30' 1.3(7)
C27' C28' C29' C30' -0.5(7)
C28 C29 C30 C22 -179.0(4)
C28 C29 C30 C31 0.2(6)
C28' C29' C30' C22' -177.8(4)
C28' C29' C30' C31' 1.3(6)
C29 C30 C31 C25 179.4(4)
C29 C30 C31 C26 0.1(6)
C29' C30' C31' C25' 179.1(4)
C29' C30' C31' C26' -1.7(6)
C30 C22 C22' C23' 79.6(5)
C30 C22 C22' C30' -97.9(5)
C30 C22 C23 P2 -177.4(3)
C30 C22 C23 C24 -0.8(6)
C30' C22' C23' C24' -2.3(6)
C31 C26 C27 C28 -0.1(7)
C31' C26' C27' C28' -0.5(7)
C32 C32' C33' O4 -3.0(6)
C32 C32' C33' C34' 172.5(4)
C32 C32' C37' C36' -174.9(4)
C32 C33 C34 C35 2.5(7)
C32 C33 C34 C38 -174.9(4)
C32' C32 C33 O3 4.4(6)
C32' C32 C33 C34 177.6(4)
C32' C32 C37 C36 -179.8(4)
C32' C33' C34' C35' 2.8(6)
C32' C33' C34' C38' -173.4(4)
C33 C32 C32' C33' 48.6(6)
C33 C32 C32' C37' -135.6(4)
C33 C32 C37 C36 -0.2(7)
C33 C34 C35 C36 -1.0(7)
C33' C32' C37' C36' 1.1(6)
C33' C34' C35' C36' 0.2(6)
C34 C35 C36 C37 -1.0(8)
C34' C35' C36' C37' -2.5(7)
C35 C36 C37 C32 1.6(8)
C35' C36' C37' C32' 1.8(7)
C37 C32 C32' C33' -131.8(4)
C37 C32 C32' C37' 44.0(6)
C37 C32 C33 O3 -175.2(4)
C37 C32 C33 C34 -2.0(7)
C37' C32' C33' O4 -179.0(3)
C37' C32' C33' C34' -3.5(6)
C38 C34 C35 C36 176.4(5)
C38' C34' C35' C36' 176.4(4)
C40A C39 C40B Pd2B 88.2(7)
C40A C39 C41A Pd2A -54.6(6)
C40A C39 C41B Pd2B 4.7(13)
C40B C39 C40A Pd2A -91.2(7)
C40B C39 C41A Pd2A -10.5(13)
C40B C39 C41B Pd2B 53.7(7)
C41A C39 C40A Pd2A 52.2(6)
C41A C39 C40B Pd2B 20.6(13)
C41A C39 C41B Pd2B -84.7(5)
C41B C39 C40A Pd2A -15.2(12)
C41B C39 C40B Pd2B -51.4(7)
C41B C39 C41A Pd2A 85.2(6)
C42A C39 C40A Pd2A -110.2(5)
C42A C39 C40B Pd2B -108.5(4)
C42A C39 C41A Pd2A 107.9(5)
C42A C39 C41B Pd2B 116.3(5)
C42B C39 C40A Pd2A 108.0(5)
C42B C39 C40B Pd2B 109.8(6)
C42B C39 C41A Pd2A -117.0(5)
C42B C39 C41B Pd2B -107.6(6)
